data_2312105
loop_
_publ_author_name
'Y&#x131;ld&#x131;r&#x131;m, Sema &#xd6;zt&#xfc;rk'
'Akkurt, Mehmet'
'Ershova, Anastasia A.'
'Grigoriev, Mikhail S.'
'Rocha, Bruno G. M.'
'Bhattarai, Ajaya'

_publ_section_title
;
 Crystal structure and Hirshfeld surface analysis of (2<sup>2</sup>
 <i>RS</i>,2<sup>3</sup> <i>SR</i>,2<sup>5</sup> <i>RS</i>,2<sup>6</sup>
 <i>SR</i>)-2<sup>3</sup>,2<sup>5</sup>,5-trimethyl-2<sup>1</sup>-(2,2,2-tri-fluoro-acet-yl)-5-aza-2(2,6)-piperidina-1,3(2,5)-di-furana-cyclo-hexa-phan-2<sup>4</sup>-one.
;
_journal_coeditor_code TX2063
_journal_issue 'Pt 4'
_journal_name_full 'Acta crystallographica. Section E, Crystallographic communications'
_journal_page_first 292
_journal_page_last 296
_journal_paper_doi 10.1107/S2056989023001986
_journal_volume 79
_journal_year 2023
_chemical_formula_iupac 'C20 H21 F3 N2 O4'
_chemical_formula_moiety 'C20 H21 F3 N2 O4'
_chemical_formula_sum 'C20 H21 F3 N2 O4'
_chemical_formula_weight 410.39
_chemical_name_systematic
;/
(2^2^<i>RS</i>,2^3^<i>SR</i>,2^5^<i>RS</i>,2^6^<i>SR</i>)-\
2^3^,2^5^,5-trimethyl-2^1^-(2,2,2-\
trifluoroacetyl)-5-aza-2(2,6)-piperidina-1,3(2,5)-difuranacyclohexaphan-\
2^4^-one
;
_space_group_crystal_system orthorhombic
_space_group_IT_number 61
_space_group_name_Hall '-P 2ac 2ab'
_space_group_name_H-M_alt 'P b c a'
_atom_sites_solution_hydrogens geom
_atom_sites_solution_primary difmap
_atom_sites_solution_secondary difmap
_audit_creation_method SHELXL-2013
_cell_angle_alpha 90
_cell_angle_beta 90
_cell_angle_gamma 90
_cell_formula_units_Z 8
_cell_length_a 11.13510(10)
_cell_length_b 17.0545(2)
_cell_length_c 19.9131(3)
_cell_measurement_reflns_used 15774
_cell_measurement_temperature 100(2)
_cell_measurement_theta_max 78.7
_cell_measurement_theta_min 2.2
_cell_volume 3781.57(8)
_computing_cell_refinement
;
CrysAlisPro 1.171.41.117a (Rigaku OD, 2021)
;
_computing_data_collection
;
CrysAlisPro 1.171.41.117a (Rigaku OD, 2021)
;
_computing_data_reduction
;
CrysAlisPro 1.171.41.117a (Rigaku OD, 2021)
;
_computing_molecular_graphics
;
ORTEP-3 for Windows (Farrugia, 2012)
;
_computing_publication_material
;
PLATON (Spek, 2020)
;
_computing_structure_refinement
;
<i>SHELXL2018</i> (Sheldrick, 2015b)
;
_computing_structure_solution
;
<i>SHELXT</i> (Sheldrick, 2015a)
;
_diffrn_ambient_temperature 100(2)
_diffrn_measured_fraction_theta_full 0.993
_diffrn_measured_fraction_theta_max 0.985
_diffrn_measurement_device_type 'XtaLAB Synergy, Dualflex, HyPix'
_diffrn_measurement_method '\f and \w'
_diffrn_radiation_type CuK\a
_diffrn_radiation_wavelength 1.54184
_diffrn_reflns_av_R_equivalents 0.0313
_diffrn_reflns_av_unetI/netI 0.0189
_diffrn_reflns_limit_h_max 14
_diffrn_reflns_limit_h_min -12
_diffrn_reflns_limit_k_max 21
_diffrn_reflns_limit_k_min -20
_diffrn_reflns_limit_l_max 25
_diffrn_reflns_limit_l_min -25
_diffrn_reflns_number 24690
_diffrn_reflns_theta_full 67.684
_diffrn_reflns_theta_max 79.330
_diffrn_reflns_theta_min 5.187
_diffrn_source 'micro-focus sealed X-ray tube'
_diffrn_standards_decay_% 0
_diffrn_standards_interval_count 0
_diffrn_standards_interval_time 0
_diffrn_standards_number 0
_exptl_absorpt_coefficient_mu 1.030
_exptl_absorpt_correction_T_max 0.801
_exptl_absorpt_correction_T_min 0.761
_exptl_absorpt_correction_type multi-scan
_exptl_absorpt_process_details
;
(CrysAlisPro; Rigaku OD, 2021)
;
_exptl_crystal_colour colourless
_exptl_crystal_density_diffrn 1.442
_exptl_crystal_description prism
_exptl_crystal_F_000 1712
_exptl_crystal_size_max 0.25
_exptl_crystal_size_mid 0.20
_exptl_crystal_size_min 0.20
_refine_diff_density_max 0.316
_refine_diff_density_min -0.206
_refine_ls_extinction_method none
_refine_ls_goodness_of_fit_ref 1.034
_refine_ls_hydrogen_treatment constr
_refine_ls_matrix_type full
_refine_ls_number_parameters 265
_refine_ls_number_reflns 4040
_refine_ls_number_restraints 0
_refine_ls_restrained_S_all 1.034
_refine_ls_R_factor_all 0.0389
_refine_ls_R_factor_gt 0.0368
_refine_ls_shift/su_max 0.001
_refine_ls_shift/su_mean 0.000
_refine_ls_structure_factor_coef Fsqd
_refine_ls_weighting_details 'w=1/[\s^2^(Fo^2^)+(0.0586P)^2^+1.2514P] where P=(Fo^2^+2Fc^2^)/3'
_refine_ls_weighting_scheme calc
_refine_ls_wR_factor_gt 0.1005
_refine_ls_wR_factor_ref 0.1022
_reflns_number_gt 3752
_reflns_number_total 4040
_reflns_threshold_expression 'I > 2\s(I)'
_cod_data_source_file tx2063sup1.cif
_cod_data_source_block I
_cod_database_code 2312105
_shelx_space_group_comment
;
The symmetry employed for this shelxl refinement is uniquely defined
by the following loop, which should always be used as a source of
symmetry information in preference to the above space-group names.
They are only intended as comments.
;
_shelx_estimated_absorpt_t_min 0.783
_shelx_estimated_absorpt_t_max 0.821
_shelxl_version_number .2013

loop_
_space_group_symop_operation_xyz
'x, y, z'
'-x+1/2, -y, z+1/2'
'-x, y+1/2, -z+1/2'
'x+1/2, -y+1/2, -z'
'-x, -y, -z'
'x-1/2, y, -z-1/2'
'x, -y-1/2, z-1/2'
'-x-1/2, y-1/2, z'

loop_
_atom_site_type_symbol
_atom_site_label
_atom_site_fract_x
_atom_site_fract_y
_atom_site_fract_z
_atom_site_U_iso_or_equiv
_atom_site_adp_type
_atom_site_calc_flag
_atom_site_occupancy
_atom_site_disorder_assembly
_atom_site_disorder_group
F F1 0.46254(7) 0.40849(4) 0.69241(4) 0.03490(19) Uani d 1 . .
F F2 0.47797(8) 0.35558(4) 0.59393(4) 0.0394(2) Uani d 1 . .
F F3 0.62779(7) 0.41697(5) 0.63772(5) 0.0411(2) Uani d 1 . .
C C1 0.25270(10) 0.46229(6) 0.61741(6) 0.0228(2) Uani d 1 . .
H H1 0.2891 0.4136 0.6366 0.027 Uiso calc 1 . .
C C2 0.18508(10) 0.50270(6) 0.67299(6) 0.0234(2) Uani d 1 . .
C C3 0.06815(11) 0.52036(7) 0.68327(6) 0.0269(2) Uani d 1 . .
H H3 0.0021 0.5056 0.6559 0.032 Uiso calc 1 . .
C C4 0.06377(11) 0.56583(7) 0.74372(6) 0.0287(3) Uani d 1 . .
H H4 -0.0059 0.5875 0.7641 0.034 Uiso calc 1 . .
C C5 0.17741(11) 0.57194(7) 0.76607(6) 0.0264(2) Uani d 1 . .
C C6 0.23342(11) 0.61600(7) 0.82269(6) 0.0291(3) Uani d 1 . .
H H6A 0.1701 0.6439 0.8481 0.035 Uiso calc 1 . .
H H6B 0.2730 0.5786 0.8536 0.035 Uiso calc 1 . .
N N7 0.32220(10) 0.67275(6) 0.79832(5) 0.0295(2) Uani d 1 . .
C C8 0.27337(13) 0.73574(7) 0.75550(7) 0.0337(3) Uani d 1 . .
H H8A 0.2940 0.7876 0.7747 0.040 Uiso calc 1 . .
H H8B 0.1848 0.7315 0.7532 0.040 Uiso calc 1 . .
C C9 0.32582(12) 0.72806(7) 0.68700(6) 0.0299(3) Uani d 1 . .
C C10 0.42408(12) 0.75661(7) 0.65530(7) 0.0318(3) Uani d 1 . .
H H10 0.4722 0.7997 0.6692 0.038 Uiso calc 1 . .
C C11 0.44143(11) 0.70908(7) 0.59651(6) 0.0286(3) Uani d 1 . .
H H11 0.5035 0.7143 0.5641 0.034 Uiso calc 1 . .
C C12 0.35196(10) 0.65556(7) 0.59651(6) 0.0246(2) Uani d 1 . .
C C13 0.32223(10) 0.58544(6) 0.55457(6) 0.0230(2) Uani d 1 . .
H H13 0.3733 0.5873 0.5133 0.028 Uiso calc 1 . .
C C14 0.18934(10) 0.58564(6) 0.53217(6) 0.0247(2) Uani d 1 . .
H H14 0.1393 0.5980 0.5725 0.030 Uiso calc 1 . .
C C15 0.15409(10) 0.50470(7) 0.50819(6) 0.0243(2) Uani d 1 . .
O O15 0.11156(8) 0.49283(5) 0.45311(4) 0.0309(2) Uani d 1 . .
C C16 0.17334(10) 0.43780(7) 0.55769(6) 0.0250(2) Uani d 1 . .
H H16 0.0930 0.4225 0.5759 0.030 Uiso calc 1 . .
N N17 0.35219(9) 0.51181(5) 0.59182(5) 0.0220(2) Uani d 1 . .
C C17 0.47033(10) 0.49467(7) 0.59476(6) 0.0244(2) Uani d 1 . .
O O17 0.54942(7) 0.53360(5) 0.56885(4) 0.0294(2) Uani d 1 . .
O O18 0.25418(7) 0.53151(5) 0.72431(4) 0.02384(18) Uani d 1 . .
C C18 0.50906(11) 0.41827(7) 0.63123(7) 0.0303(3) Uani d 1 . .
O O19 0.27850(8) 0.66728(5) 0.65050(4) 0.02727(19) Uani d 1 . .
C C19 0.39990(13) 0.70224(8) 0.85115(7) 0.0353(3) Uani d 1 . .
H H19A 0.4331 0.6581 0.8766 0.053 Uiso calc 1 . .
H H19B 0.3534 0.7360 0.8813 0.053 Uiso calc 1 . .
H H19C 0.4656 0.7325 0.8312 0.053 Uiso calc 1 . .
C C20 0.16602(12) 0.64922(7) 0.48000(7) 0.0320(3) Uani d 1 . .
H H20A 0.0798 0.6519 0.4704 0.048 Uiso calc 1 . .
H H20B 0.2098 0.6368 0.4387 0.048 Uiso calc 1 . .
H H20C 0.1934 0.6999 0.4974 0.048 Uiso calc 1 . .
C C21 0.22552(12) 0.36654(7) 0.52092(6) 0.0311(3) Uani d 1 . .
H H21A 0.1701 0.3501 0.4854 0.047 Uiso calc 1 . .
H H21B 0.2367 0.3234 0.5528 0.047 Uiso calc 1 . .
H H21C 0.3031 0.3806 0.5011 0.047 Uiso calc 1 . .

loop_
_atom_site_aniso_label
_atom_site_aniso_U_11
_atom_site_aniso_U_22
_atom_site_aniso_U_33
_atom_site_aniso_U_12
_atom_site_aniso_U_13
_atom_site_aniso_U_23
F1 0.0367(4) 0.0339(4) 0.0340(4) 0.0041(3) -0.0030(3) 0.0081(3)
F2 0.0474(5) 0.0240(4) 0.0468(5) 0.0084(3) -0.0041(4) -0.0032(3)
F3 0.0281(4) 0.0407(4) 0.0544(5) 0.0110(3) -0.0028(3) 0.0045(4)
C1 0.0233(5) 0.0194(5) 0.0258(5) -0.0018(4) 0.0010(4) 0.0013(4)
C2 0.0253(5) 0.0218(5) 0.0231(5) -0.0035(4) -0.0007(4) 0.0007(4)
C3 0.0231(5) 0.0307(6) 0.0270(6) -0.0025(4) -0.0004(4) 0.0010(5)
C4 0.0246(6) 0.0337(6) 0.0279(6) 0.0002(5) 0.0034(4) -0.0007(5)
C5 0.0270(6) 0.0270(6) 0.0253(6) -0.0001(4) 0.0031(4) -0.0018(4)
C6 0.0297(6) 0.0311(6) 0.0266(6) -0.0015(5) 0.0011(5) -0.0028(5)
N7 0.0329(5) 0.0269(5) 0.0288(5) -0.0024(4) -0.0017(4) -0.0021(4)
C8 0.0418(7) 0.0249(6) 0.0345(7) 0.0014(5) -0.0018(5) -0.0041(5)
C9 0.0377(7) 0.0207(5) 0.0313(6) -0.0007(5) -0.0051(5) -0.0011(4)
C10 0.0389(7) 0.0211(5) 0.0353(7) -0.0056(5) -0.0071(5) 0.0025(5)
C11 0.0300(6) 0.0228(5) 0.0330(6) -0.0038(4) -0.0018(5) 0.0053(5)
C12 0.0266(5) 0.0205(5) 0.0268(5) 0.0005(4) -0.0016(4) 0.0033(4)
C13 0.0233(5) 0.0200(5) 0.0256(5) -0.0008(4) 0.0005(4) 0.0030(4)
C14 0.0245(5) 0.0228(5) 0.0268(6) 0.0003(4) -0.0011(4) 0.0016(4)
C15 0.0198(5) 0.0262(5) 0.0269(6) -0.0006(4) 0.0016(4) -0.0010(4)
O15 0.0305(4) 0.0344(5) 0.0278(4) -0.0005(4) -0.0040(4) -0.0028(3)
C16 0.0263(5) 0.0222(5) 0.0265(6) -0.0048(4) 0.0011(4) -0.0007(4)
N17 0.0222(5) 0.0185(4) 0.0255(5) 0.0001(3) 0.0014(4) 0.0017(3)
C17 0.0236(5) 0.0239(5) 0.0258(6) 0.0011(4) 0.0004(4) -0.0019(4)
O17 0.0234(4) 0.0325(4) 0.0322(5) -0.0013(3) 0.0020(3) 0.0012(3)
O18 0.0223(4) 0.0246(4) 0.0246(4) -0.0010(3) 0.0001(3) -0.0021(3)
C18 0.0290(6) 0.0270(6) 0.0349(6) 0.0049(5) -0.0005(5) 0.0008(5)
O19 0.0299(4) 0.0235(4) 0.0284(4) -0.0026(3) 0.0005(3) -0.0017(3)
C19 0.0393(7) 0.0340(6) 0.0326(7) -0.0059(5) -0.0025(5) -0.0057(5)
C20 0.0332(6) 0.0273(6) 0.0355(6) 0.0005(5) -0.0059(5) 0.0059(5)
C21 0.0407(7) 0.0219(5) 0.0307(6) -0.0039(5) 0.0015(5) -0.0030(5)

loop_
_atom_type_symbol
_atom_type_description
_atom_type_scat_dispersion_real
_atom_type_scat_dispersion_imag
_atom_type_scat_source
C C 0.0181 0.0091 'International Tables Vol C Tables 4.2.6.8 and 6.1.1.4'
H H 0.0000 0.0000 'International Tables Vol C Tables 4.2.6.8 and 6.1.1.4'
N N 0.0311 0.0180 'International Tables Vol C Tables 4.2.6.8 and 6.1.1.4'
O O 0.0492 0.0322 'International Tables Vol C Tables 4.2.6.8 and 6.1.1.4'
F F 0.0727 0.0534 'International Tables Vol C Tables 4.2.6.8 and 6.1.1.4'

loop_
_geom_angle_atom_site_label_1
_geom_angle_atom_site_label_2
_geom_angle_atom_site_label_3
_geom_angle_site_symmetry_1
_geom_angle_site_symmetry_3
_geom_angle
_geom_angle_publ_flag
N17 C1 C2 . . 111.43(9) ?
N17 C1 C16 . . 108.54(9) ?
C2 C1 C16 . . 113.89(9) ?
N17 C1 H1 . . 107.6 ?
C2 C1 H1 . . 107.6 ?
C16 C1 H1 . . 107.6 ?
C3 C2 O18 . . 110.37(10) ?
C3 C2 C1 . . 134.01(11) ?
O18 C2 C1 . . 115.57(10) ?
C2 C3 C4 . . 106.29(10) ?
C2 C3 H3 . . 126.9 ?
C4 C3 H3 . . 126.9 ?
C5 C4 C3 . . 106.73(11) ?
C5 C4 H4 . . 126.6 ?
C3 C4 H4 . . 126.6 ?
C4 C5 O18 . . 110.19(10) ?
C4 C5 C6 . . 133.02(11) ?
O18 C5 C6 . . 116.68(10) ?
N7 C6 C5 . . 111.36(10) ?
N7 C6 H6A . . 109.4 ?
C5 C6 H6A . . 109.4 ?
N7 C6 H6B . . 109.4 ?
C5 C6 H6B . . 109.4 ?
H6A C6 H6B . . 108.0 ?
C19 N7 C6 . . 113.00(10) ?
C19 N7 C8 . . 112.71(10) ?
C6 N7 C8 . . 115.05(10) ?
N7 C8 C9 . . 108.70(10) ?
N7 C8 H8A . . 109.9 ?
C9 C8 H8A . . 109.9 ?
N7 C8 H8B . . 109.9 ?
C9 C8 H8B . . 109.9 ?
H8A C8 H8B . . 108.3 ?
C10 C9 O19 . . 109.59(11) ?
C10 C9 C8 . . 135.42(12) ?
O19 C9 C8 . . 113.66(11) ?
C9 C10 C11 . . 106.59(11) ?
C9 C10 H10 . . 126.7 ?
C11 C10 H10 . . 126.7 ?
C12 C11 C10 . . 106.38(11) ?
C12 C11 H11 . . 126.8 ?
C10 C11 H11 . . 126.8 ?
C11 C12 O19 . . 110.05(10) ?
C11 C12 C13 . . 134.69(11) ?
O19 C12 C13 . . 115.09(10) ?
C12 C13 N17 . . 110.17(9) ?
C12 C13 C14 . . 111.80(9) ?
N17 C13 C14 . . 111.01(9) ?
C12 C13 H13 . . 107.9 ?
N17 C13 H13 . . 107.9 ?
C14 C13 H13 . . 107.9 ?
C15 C14 C20 . . 112.95(10) ?
C15 C14 C13 . . 109.73(9) ?
C20 C14 C13 . . 111.19(10) ?
C15 C14 H14 . . 107.6 ?
C20 C14 H14 . . 107.6 ?
C13 C14 H14 . . 107.6 ?
O15 C15 C14 . . 122.66(11) ?
O15 C15 C16 . . 121.05(10) ?
C14 C15 C16 . . 116.28(10) ?
C15 C16 C21 . . 109.76(10) ?
C15 C16 C1 . . 112.18(9) ?
C21 C16 C1 . . 111.50(10) ?
C15 C16 H16 . . 107.7 ?
C21 C16 H16 . . 107.7 ?
C1 C16 H16 . . 107.7 ?
C17 N17 C1 . . 126.16(9) ?
C17 N17 C13 . . 114.89(9) ?
C1 N17 C13 . . 118.79(9) ?
O17 C17 N17 . . 124.67(11) ?
O17 C17 C18 . . 117.06(11) ?
N17 C17 C18 . . 118.23(10) ?
C2 O18 C5 . . 106.33(9) ?
F3 C18 F1 . . 107.18(11) ?
F3 C18 F2 . . 107.23(10) ?
F1 C18 F2 . . 107.72(10) ?
F3 C18 C17 . . 109.62(10) ?
F1 C18 C17 . . 115.10(10) ?
F2 C18 C17 . . 109.68(10) ?
C12 O19 C9 . . 107.32(9) ?
N7 C19 H19A . . 109.5 ?
N7 C19 H19B . . 109.5 ?
H19A C19 H19B . . 109.5 ?
N7 C19 H19C . . 109.5 ?
H19A C19 H19C . . 109.5 ?
H19B C19 H19C . . 109.5 ?
C14 C20 H20A . . 109.5 ?
C14 C20 H20B . . 109.5 ?
H20A C20 H20B . . 109.5 ?
C14 C20 H20C . . 109.5 ?
H20A C20 H20C . . 109.5 ?
H20B C20 H20C . . 109.5 ?
C16 C21 H21A . . 109.5 ?
C16 C21 H21B . . 109.5 ?
H21A C21 H21B . . 109.5 ?
C16 C21 H21C . . 109.5 ?
H21A C21 H21C . . 109.5 ?
H21B C21 H21C . . 109.5 ?

loop_
_geom_bond_atom_site_label_1
_geom_bond_atom_site_label_2
_geom_bond_site_symmetry_2
_geom_bond_distance
_geom_bond_publ_flag
F1 C18 . 1.3344(15) ?
F2 C18 . 1.3470(15) ?
F3 C18 . 1.3286(15) ?
C1 N17 . 1.4833(14) ?
C1 C2 . 1.5056(16) ?
C1 C16 . 1.5393(16) ?
C1 H1 . 1.0000 ?
C2 C3 . 1.3521(17) ?
C2 O18 . 1.3702(14) ?
C3 C4 . 1.4328(17) ?
C3 H3 . 0.9500 ?
C4 C5 . 1.3454(17) ?
C4 H4 . 0.9500 ?
C5 O18 . 1.3776(14) ?
C5 C6 . 1.4916(16) ?
C6 N7 . 1.4661(16) ?
C6 H6A . 0.9900 ?
C6 H6B . 0.9900 ?
N7 C19 . 1.4520(16) ?
N7 C8 . 1.4755(17) ?
C8 C9 . 1.4895(19) ?
C8 H8A . 0.9900 ?
C8 H8B . 0.9900 ?
C9 C10 . 1.3537(19) ?
C9 O19 . 1.3713(14) ?
C10 C11 . 1.4370(18) ?
C10 H10 . 0.9500 ?
C11 C12 . 1.3511(16) ?
C11 H11 . 0.9500 ?
C12 O19 . 1.3655(14) ?
C12 C13 . 1.4958(15) ?
C13 N17 . 1.4961(13) ?
C13 C14 . 1.5455(16) ?
C13 H13 . 1.0000 ?
C14 C15 . 1.5125(16) ?
C14 C20 . 1.5239(16) ?
C14 H14 . 1.0000 ?
C15 O15 . 1.2117(15) ?
C15 C16 . 1.5230(16) ?
C16 C21 . 1.5333(16) ?
C16 H16 . 1.0000 ?
N17 C17 . 1.3489(15) ?
C17 O17 . 1.2176(15) ?
C17 C18 . 1.5527(16) ?
C19 H19A . 0.9800 ?
C19 H19B . 0.9800 ?
C19 H19C . 0.9800 ?
C20 H20A . 0.9800 ?
C20 H20B . 0.9800 ?
C20 H20C . 0.9800 ?
C21 H21A . 0.9800 ?
C21 H21B . 0.9800 ?
C21 H21C . 0.9800 ?

loop_
_geom_hbond_atom_site_label_D
_geom_hbond_atom_site_label_H
_geom_hbond_atom_site_label_A
_geom_hbond_site_symmetry_A
_geom_hbond_distance_DH
_geom_hbond_distance_HA
_geom_hbond_distance_DA
_geom_hbond_angle_DHA
_geom_hbond_publ_flag
C1 H1 F1 . 1.00 2.23 2.9210(14) 125 no
C1 H1 F2 . 1.00 2.47 3.1341(14) 123 no
C3 H3 O15 5_566 0.95 2.51 3.3809(15) 152 yes
C14 H14 O19 . 1.00 2.49 2.9114(14) 105 no
C20 H20B F3 5_666 0.98 2.54 3.4700(16) 160 yes
C21 H21B Cg2 8_655 0.98 2.88 3.7561(13) 150 yes

loop_
_geom_torsion_atom_site_label_1
_geom_torsion_atom_site_label_2
_geom_torsion_atom_site_label_3
_geom_torsion_atom_site_label_4
_geom_torsion_site_symmetry_1
_geom_torsion_site_symmetry_2
_geom_torsion_site_symmetry_3
_geom_torsion_site_symmetry_4
_geom_torsion
_geom_torsion_publ_flag
N17 C1 C2 C3 . . . . 125.68(14) ?
C16 C1 C2 C3 . . . . 2.49(18) ?
N17 C1 C2 O18 . . . . -51.30(13) ?
C16 C1 C2 O18 . . . . -174.48(9) ?
O18 C2 C3 C4 . . . . 2.27(13) ?
C1 C2 C3 C4 . . . . -174.82(12) ?
C2 C3 C4 C5 . . . . -0.54(14) ?
C3 C4 C5 O18 . . . . -1.37(14) ?
C3 C4 C5 C6 . . . . 174.71(13) ?
C4 C5 C6 N7 . . . . -118.73(15) ?
O18 C5 C6 N7 . . . . 57.15(14) ?
C5 C6 N7 C19 . . . . -165.25(11) ?
C5 C6 N7 C8 . . . . 63.35(13) ?
C19 N7 C8 C9 . . . . 112.65(12) ?
C6 N7 C8 C9 . . . . -115.81(12) ?
N7 C8 C9 C10 . . . . -90.45(17) ?
N7 C8 C9 O19 . . . . 74.55(13) ?
O19 C9 C10 C11 . . . . -1.95(14) ?
C8 C9 C10 C11 . . . . 163.48(14) ?
C9 C10 C11 C12 . . . . 0.47(14) ?
C10 C11 C12 O19 . . . . 1.19(13) ?
C10 C11 C12 C13 . . . . -173.65(12) ?
C11 C12 C13 N17 . . . . 103.88(15) ?
O19 C12 C13 N17 . . . . -70.77(12) ?
C11 C12 C13 C14 . . . . -132.19(14) ?
O19 C12 C13 C14 . . . . 53.16(13) ?
C12 C13 C14 C15 . . . . -163.52(9) ?
N17 C13 C14 C15 . . . . -40.06(12) ?
C12 C13 C14 C20 . . . . 70.80(12) ?
N17 C13 C14 C20 . . . . -165.74(10) ?
C20 C14 C15 O15 . . . . -0.18(16) ?
C13 C14 C15 O15 . . . . -124.85(12) ?
C20 C14 C15 C16 . . . . -179.39(10) ?
C13 C14 C15 C16 . . . . 55.94(13) ?
O15 C15 C16 C21 . . . . 42.86(15) ?
C14 C15 C16 C21 . . . . -137.91(10) ?
O15 C15 C16 C1 . . . . 167.40(11) ?
C14 C15 C16 C1 . . . . -13.37(14) ?
N17 C1 C16 C15 . . . . -40.88(12) ?
C2 C1 C16 C15 . . . . 83.87(12) ?
N17 C1 C16 C21 . . . . 82.69(11) ?
C2 C1 C16 C21 . . . . -152.56(10) ?
C2 C1 N17 C17 . . . . 116.85(12) ?
C16 C1 N17 C17 . . . . -116.96(12) ?
C2 C1 N17 C13 . . . . -67.88(12) ?
C16 C1 N17 C13 . . . . 58.31(12) ?
C12 C13 N17 C17 . . . . -75.59(12) ?
C14 C13 N17 C17 . . . . 160.03(10) ?
C12 C13 N17 C1 . . . . 108.62(11) ?
C14 C13 N17 C1 . . . . -15.77(13) ?
C1 N17 C17 O17 . . . . 174.16(11) ?
C13 N17 C17 O17 . . . . -1.27(17) ?
C1 N17 C17 C18 . . . . -3.30(17) ?
C13 N17 C17 C18 . . . . -178.73(10) ?
C3 C2 O18 C5 . . . . -3.10(12) ?
C1 C2 O18 C5 . . . . 174.59(9) ?
C4 C5 O18 C2 . . . . 2.73(13) ?
C6 C5 O18 C2 . . . . -174.06(10) ?
O17 C17 C18 F3 . . . . 11.43(15) ?
N17 C17 C18 F3 . . . . -170.92(10) ?
O17 C17 C18 F1 . . . . 132.31(12) ?
N17 C17 C18 F1 . . . . -50.03(15) ?
O17 C17 C18 F2 . . . . -106.05(12) ?
N17 C17 C18 F2 . . . . 71.60(14) ?
C11 C12 O19 C9 . . . . -2.39(13) ?
C13 C12 O19 C9 . . . . 173.57(9) ?
C10 C9 O19 C12 . . . . 2.69(13) ?
C8 C9 O19 C12 . . . . -166.19(10) ?

_cod_database_fobs_code 2312105
